data_4077165
loop_
_publ_author_name
'Zi, Guofu'
'Li, Hung-Wing'
'Xie, Zuowei'

_publ_section_title
;
 Synthesis, Structural Characterization, and Reactivity of
 &#x2018;Carbons-Adjacent'nido- andarachno-Carborane Anions of the
 C2B10Systems and Their Metal Complexes
;
_journal_issue 24
_journal_name_full Organometallics
_journal_page_first 5415
_journal_paper_doi 10.1021/om020809f
_journal_volume 21
_journal_year 2002
_chemical_formula_sum 'C34 H66 B10 Li4 O6'
_chemical_formula_weight 706.73
_chemical_name_systematic
; 
 ? 
;
_space_group_IT_number 2
_symmetry_cell_setting triclinic
_symmetry_space_group_name_Hall '-P 1'
_symmetry_space_group_name_H-M 'P -1'
_atom_sites_solution_hydrogens geom
_atom_sites_solution_primary direct
_atom_sites_solution_secondary difmap
_audit_creation_method SHELXL-97
_cell_angle_alpha 88.423(15)
_cell_angle_beta 89.103(16)
_cell_angle_gamma 86.097(16)
_cell_formula_units_Z 2
_cell_length_a 11.922(8)
_cell_length_b 12.742(8)
_cell_length_c 14.538(10)
_cell_measurement_temperature 293(2)
_cell_volume 2202(3)
_computing_cell_refinement 'Bruker Smart CCD'
_computing_data_collection 'Bruker Smart CCD'
_computing_data_reduction 'Bruker Smart CCD'
_computing_molecular_graphics 'Siemens SHELXTL'
_computing_publication_material 'Siemens SHELXTL'
_computing_structure_refinement 'SHELXL-97 (Sheldrick, 1997)'
_computing_structure_solution 'SHELXS-97 (Sheldrick, 1990)'
_diffrn_ambient_temperature 293(2)
_diffrn_measured_fraction_theta_full 0.757
_diffrn_measured_fraction_theta_max 0.757
_diffrn_measurement_device_type 'Bruker Smart CCD'
_diffrn_measurement_method 'omega scan'
_diffrn_radiation_monochromator graphite
_diffrn_radiation_source 'fine-focus sealed tube'
_diffrn_radiation_type MoK\a
_diffrn_radiation_wavelength 0.71073
_diffrn_reflns_av_R_equivalents 0.0453
_diffrn_reflns_av_sigmaI/netI 0.0549
_diffrn_reflns_limit_h_max 13
_diffrn_reflns_limit_h_min -13
_diffrn_reflns_limit_k_max 14
_diffrn_reflns_limit_k_min -11
_diffrn_reflns_limit_l_max 8
_diffrn_reflns_limit_l_min -16
_diffrn_reflns_number 5268
_diffrn_reflns_theta_full 25.00
_diffrn_reflns_theta_max 25.00
_diffrn_reflns_theta_min 1.60
_exptl_absorpt_coefficient_mu 0.064
_exptl_absorpt_correction_T_max 1.0000
_exptl_absorpt_correction_T_min 0.9162
_exptl_absorpt_correction_type sadabs
_exptl_crystal_colour orange
_exptl_crystal_density_diffrn 1.066
_exptl_crystal_density_method 'not measured'
_exptl_crystal_description block
_exptl_crystal_F_000 760
_exptl_crystal_size_max 0.42
_exptl_crystal_size_mid 0.34
_exptl_crystal_size_min 0.32
_refine_diff_density_max 0.274
_refine_diff_density_min -0.243
_refine_diff_density_rms 0.046
_refine_ls_extinction_method none
_refine_ls_goodness_of_fit_ref 0.943
_refine_ls_hydrogen_treatment mixed
_refine_ls_matrix_type full
_refine_ls_number_parameters 527
_refine_ls_number_reflns 5248
_refine_ls_number_restraints 0
_refine_ls_restrained_S_all 0.943
_refine_ls_R_factor_all 0.1477
_refine_ls_R_factor_gt 0.0861
_refine_ls_shift/su_max 0.000
_refine_ls_shift/su_mean 0.000
_refine_ls_structure_factor_coef Fsqd
_refine_ls_weighting_details 'calc w=1/[\s^2^(Fo^2^)+(0.1823P)^2^+0.0000P] where P=(Fo^2^+2Fc^2^)/3'
_refine_ls_weighting_scheme calc
_refine_ls_wR_factor_gt 0.2420
_refine_ls_wR_factor_ref 0.2874
_reflns_number_gt 2449
_reflns_number_total 5248
_reflns_threshold_expression >2sigma(I)
_cod_data_source_file om020809f.cif
_cod_data_source_block 13
_cod_original_cell_volume 2202(2)
_cod_original_sg_symbol_H-M P(-1)
_cod_database_code 4077165

loop_
_symmetry_equiv_pos_as_xyz
'x, y, z'
'-x, -y, -z'

loop_
_atom_site_label
_atom_site_type_symbol
_atom_site_fract_x
_atom_site_fract_y
_atom_site_fract_z
_atom_site_U_iso_or_equiv
_atom_site_adp_type
_atom_site_occupancy
_atom_site_symmetry_multiplicity
_atom_site_calc_flag
_atom_site_refinement_flags
O1 O 0.6531(3) 0.9591(3) 0.6345(3) 0.0955(11) Uani 1 1 d .
O2 O 0.6890(4) 1.1792(4) 0.6331(3) 0.1397(17) Uani 1 1 d .
O3 O 0.7512(4) 1.0723(3) 0.0501(3) 0.1110(13) Uani 1 1 d .
O4 O 0.8518(4) 1.4951(3) 0.3913(3) 0.1147(14) Uani 1 1 d .
O5 O 0.7241(4) 1.4384(3) 0.2198(3) 0.1160(14) Uani 1 1 d .
O6 O 0.9834(4) 1.4573(3) 0.2094(3) 0.1106(13) Uani 1 1 d .
C1 C 0.8184(3) 0.9914(3) 0.3227(3) 0.0549(12) Uani 1 1 d .
C2 C 0.9368(3) 0.9663(3) 0.2779(3) 0.0539(11) Uani 1 1 d .
C4 C 0.9509(4) 0.8543(3) 0.2393(3) 0.0697(14) Uani 1 1 d .
H4A H 1.0185 0.8476 0.2014 0.084 Uiso 1 1 calc R
H4B H 0.9587 0.8031 0.2897 0.084 Uiso 1 1 calc R
C11 C 0.8499(5) 0.8326(4) 0.1823(4) 0.0789(15) Uani 1 1 d .
C12 C 0.8596(5) 0.7983(4) 0.0912(4) 0.1020(18) Uani 1 1 d .
H12A H 0.9304 0.7836 0.0650 0.122 Uiso 1 1 calc R
C13 C 0.7631(7) 0.7863(6) 0.0396(5) 0.126(2) Uani 1 1 d .
H13A H 0.7701 0.7666 -0.0214 0.151 Uiso 1 1 calc R
C14 C 0.6616(7) 0.8028(5) 0.0778(6) 0.123(2) Uani 1 1 d .
H14A H 0.5985 0.7891 0.0447 0.148 Uiso 1 1 calc R
C15 C 0.6480(5) 0.8412(4) 0.1685(5) 0.1015(19) Uani 1 1 d .
H15A H 0.5763 0.8567 0.1927 0.122 Uiso 1 1 calc R
C16 C 0.7435(5) 0.8556(4) 0.2215(4) 0.0749(15) Uani 1 1 d .
C3 C 0.7404(4) 0.8995(3) 0.3160(3) 0.0712(14) Uani 1 1 d .
H3A H 0.7637 0.8442 0.3602 0.085 Uiso 1 1 calc R
H3B H 0.6639 0.9244 0.3314 0.085 Uiso 1 1 calc R
C5 C 0.6374(6) 0.9360(7) 0.7300(5) 0.130(2) Uani 1 1 d .
H5A H 0.5803 0.9854 0.7553 0.156 Uiso 1 1 calc R
H5B H 0.7070 0.9434 0.7621 0.156 Uiso 1 1 calc R
C6 C 0.6029(6) 0.8292(8) 0.7432(7) 0.157(3) Uani 1 1 d .
H6A H 0.6606 0.7850 0.7745 0.188 Uiso 1 1 calc R
H6B H 0.5336 0.8286 0.7791 0.188 Uiso 1 1 calc R
C7 C 0.5868(10) 0.7938(6) 0.6521(8) 0.213(6) Uani 1 1 d .
H7A H 0.5137 0.7653 0.6478 0.256 Uiso 1 1 calc R
H7B H 0.6441 0.7390 0.6371 0.256 Uiso 1 1 calc R
C8 C 0.5945(6) 0.8859(6) 0.5869(5) 0.144(3) Uani 1 1 d .
H8A H 0.6350 0.8652 0.5312 0.173 Uiso 1 1 calc R
H8B H 0.5202 0.9155 0.5706 0.173 Uiso 1 1 calc R
C21 C 0.7280(9) 1.2710(7) 0.6672(6) 0.156(3) Uani 1 1 d .
H21A H 0.7726 1.3052 0.6203 0.187 Uiso 1 1 calc R
H21B H 0.7753 1.2539 0.7199 0.187 Uiso 1 1 calc R
C22 C 0.6303(10) 1.3433(9) 0.6949(7) 0.188(4) Uani 1 1 d .
H22A H 0.6499 1.4160 0.6930 0.225 Uiso 1 1 calc R
H22B H 0.6035 1.3255 0.7563 0.225 Uiso 1 1 calc R
C23 C 0.5421(9) 1.3247(12) 0.6226(11) 0.250(6) Uani 1 1 d .
H23A H 0.4678 1.3204 0.6498 0.300 Uiso 1 1 calc R
H23B H 0.5399 1.3786 0.5741 0.300 Uiso 1 1 calc R
C24 C 0.5892(7) 1.2193(9) 0.5882(6) 0.178(4) Uani 1 1 d .
H24A H 0.5324 1.1687 0.5966 0.214 Uiso 1 1 calc R
H24B H 0.6050 1.2263 0.5227 0.214 Uiso 1 1 calc R
C31 C 0.6481(7) 1.1129(10) 0.0274(7) 0.241(6) Uani 1 1 d .
H31A H 0.6168 1.1582 0.0753 0.289 Uiso 1 1 calc R
H31B H 0.5979 1.0574 0.0184 0.289 Uiso 1 1 calc R
C32 C 0.6638(11) 1.1745(14) -0.0599(8) 0.333(11) Uani 1 1 d .
H32A H 0.6161 1.1501 -0.1072 0.400 Uiso 1 1 calc R
H32B H 0.6433 1.2484 -0.0504 0.400 Uiso 1 1 calc R
C33 C 0.7679(12) 1.1620(14) -0.0852(9) 0.323(10) Uani 1 1 d .
H33A H 0.8048 1.2271 -0.0800 0.387 Uiso 1 1 calc R
H33B H 0.7742 1.1399 -0.1485 0.387 Uiso 1 1 calc R
C34 C 0.8157(9) 1.0850(11) -0.0265(7) 0.266(7) Uani 1 1 d .
H34A H 0.8250 1.0190 -0.0583 0.320 Uiso 1 1 calc R
H34B H 0.8896 1.1042 -0.0089 0.320 Uiso 1 1 calc R
C41 C 0.8303(9) 1.4653(6) 0.4853(6) 0.174(4) Uani 1 1 d .
H41A H 0.7753 1.4125 0.4883 0.209 Uiso 1 1 calc R
H41B H 0.8990 1.4353 0.5131 0.209 Uiso 1 1 calc R
C42 C 0.7892(10) 1.5549(8) 0.5340(6) 0.211(5) Uani 1 1 d .
H42A H 0.8362 1.5649 0.5865 0.253 Uiso 1 1 calc R
H42B H 0.7130 1.5465 0.5559 0.253 Uiso 1 1 calc R
C43 C 0.7916(9) 1.6435(6) 0.4711(6) 0.173(4) Uani 1 1 d .
H43A H 0.7164 1.6762 0.4632 0.208 Uiso 1 1 calc R
H43B H 0.8389 1.6953 0.4945 0.208 Uiso 1 1 calc R
C44 C 0.8354(9) 1.6059(6) 0.3853(6) 0.186(4) Uani 1 1 d .
H44A H 0.7832 1.6265 0.3364 0.223 Uiso 1 1 calc R
H44B H 0.9063 1.6363 0.3711 0.223 Uiso 1 1 calc R
C51 C 0.7074(8) 1.5194(8) 0.1569(8) 0.235(6) Uani 1 1 d .
H51A H 0.7698 1.5175 0.1132 0.282 Uiso 1 1 calc R
H51B H 0.7062 1.5857 0.1883 0.282 Uiso 1 1 calc R
C52 C 0.6038(9) 1.5145(8) 0.1077(8) 0.222(5) Uani 1 1 d .
H52A H 0.6186 1.5011 0.0431 0.267 Uiso 1 1 calc R
H52B H 0.5575 1.5798 0.1126 0.267 Uiso 1 1 calc R
C53 C 0.5484(7) 1.4271(7) 0.1524(7) 0.196(4) Uani 1 1 d .
H53A H 0.4748 1.4509 0.1762 0.236 Uiso 1 1 calc R
H53B H 0.5394 1.3717 0.1092 0.236 Uiso 1 1 calc R
C54 C 0.6223(6) 1.3890(7) 0.2276(7) 0.180(4) Uani 1 1 d .
H54A H 0.5862 1.4048 0.2864 0.216 Uiso 1 1 calc R
H54B H 0.6368 1.3133 0.2246 0.216 Uiso 1 1 calc R
C61 C 1.0529(11) 1.5290(11) 0.2282(8) 0.286(8) Uani 1 1 d .
H61A H 1.0845 1.5135 0.2885 0.343 Uiso 1 1 calc R
H61B H 1.0115 1.5972 0.2302 0.343 Uiso 1 1 calc R
C62 C 1.1434(15) 1.5339(17) 0.1609(12) 0.326(10) Uani 1 1 d .
H62A H 1.1245 1.5851 0.1120 0.391 Uiso 1 1 calc R
H62B H 1.2128 1.5509 0.1892 0.391 Uiso 1 1 calc R
C63 C 1.1506(14) 1.4413(9) 0.1314(12) 0.257(8) Uani 1 1 d .
H63A H 1.1956 1.3945 0.1722 0.308 Uiso 1 1 calc R
H63B H 1.1842 1.4395 0.0703 0.308 Uiso 1 1 calc R
C64 C 1.0296(12) 1.4096(9) 0.1296(7) 0.246(7) Uani 1 1 d .
H64A H 0.9915 1.4369 0.0746 0.295 Uiso 1 1 calc R
H64B H 1.0263 1.3337 0.1333 0.295 Uiso 1 1 calc R
B3 B 1.0523(4) 1.0137(4) 0.3161(4) 0.0578(14) Uani 1 1 d .
H3 H 1.131(3) 0.965(3) 0.302(2) 0.046(10) Uiso 1 1 d .
B4 B 1.0453(4) 1.1044(4) 0.4030(4) 0.0591(14) Uani 1 1 d .
H4 H 1.125(3) 1.118(3) 0.445(2) 0.070(11) Uiso 1 1 d .
B5 B 0.9113(4) 1.1337(4) 0.4546(4) 0.0599(14) Uani 1 1 d .
H5 H 0.909(3) 1.159(3) 0.526(3) 0.069(12) Uiso 1 1 d .
B6 B 0.7995(4) 1.0656(4) 0.4116(4) 0.0604(14) Uani 1 1 d .
H6 H 0.727(4) 1.057(3) 0.456(3) 0.081(13) Uiso 1 1 d .
B7 B 0.9773(4) 1.0658(4) 0.2174(4) 0.0609(15) Uani 1 1 d .
H7 H 1.007(4) 1.059(3) 0.155(3) 0.084(14) Uiso 1 1 d .
B8 B 1.0440(5) 1.1498(4) 0.2854(4) 0.0666(16) Uani 1 1 d .
H8 H 1.114(4) 1.184(3) 0.255(3) 0.092(14) Uiso 1 1 d .
B9 B 0.9631(5) 1.2188(4) 0.3667(4) 0.0684(17) Uani 1 1 d .
H9 H 0.991(3) 1.300(3) 0.381(2) 0.060(10) Uiso 1 1 d .
B10 B 0.8192(5) 1.1980(4) 0.3706(4) 0.0596(15) Uani 1 1 d .
H10 H 0.764(3) 1.268(3) 0.385(2) 0.053(11) Uiso 1 1 d .
B11 B 0.7706(4) 1.1078(4) 0.2960(4) 0.0610(15) Uani 1 1 d .
H11 H 0.692(4) 1.117(4) 0.269(3) 0.113(17) Uiso 1 1 d .
B12 B 0.8937(5) 1.1832(4) 0.2575(4) 0.0692(17) Uani 1 1 d .
H12 H 0.880(3) 1.255(3) 0.208(2) 0.070(11) Uiso 1 1 d .
Li1 Li 0.9498(6) 0.9494(5) 0.4346(5) 0.0590(19) Uani 1 1 d .
Li3 Li 0.7860(7) 1.0357(7) 0.5833(6) 0.086(3) Uani 1 1 d .
Li2 Li 0.8126(7) 1.0361(7) 0.1666(6) 0.083(2) Uani 1 1 d .
Li4 Li 0.8682(8) 1.3866(6) 0.2904(6) 0.085(2) Uani 1 1 d .

loop_
_atom_site_aniso_label
_atom_site_aniso_U_11
_atom_site_aniso_U_22
_atom_site_aniso_U_33
_atom_site_aniso_U_23
_atom_site_aniso_U_13
_atom_site_aniso_U_12
O1 0.083(2) 0.109(3) 0.096(3) -0.006(2) 0.009(2) -0.018(2)
O2 0.123(4) 0.138(4) 0.159(4) -0.009(3) -0.022(3) -0.012(3)
O3 0.100(3) 0.149(4) 0.080(3) 0.006(2) -0.013(2) 0.025(3)
O4 0.178(4) 0.049(2) 0.113(3) 0.001(2) 0.027(3) 0.016(2)
O5 0.108(3) 0.087(3) 0.151(4) 0.041(3) -0.023(3) 0.000(2)
O6 0.136(3) 0.090(3) 0.109(3) 0.007(2) 0.012(3) -0.032(3)
C1 0.047(3) 0.045(3) 0.071(3) 0.002(2) -0.005(2) 0.002(2)
C2 0.052(3) 0.045(3) 0.063(3) -0.008(2) 0.001(2) 0.010(2)
C4 0.064(3) 0.057(3) 0.088(3) -0.006(3) -0.007(3) 0.008(3)
C11 0.094(4) 0.047(3) 0.095(4) -0.014(3) -0.019(3) 0.003(3)
C12 0.104(5) 0.080(4) 0.122(5) -0.037(4) -0.020(4) 0.016(4)
C13 0.124(6) 0.121(6) 0.133(6) -0.059(5) -0.046(5) 0.025(5)
C14 0.112(6) 0.109(5) 0.152(7) -0.047(5) -0.059(5) -0.005(5)
C15 0.091(4) 0.077(4) 0.139(5) -0.018(4) -0.027(4) -0.013(3)
C16 0.072(4) 0.052(3) 0.102(4) -0.006(3) -0.020(3) -0.007(3)
C3 0.058(3) 0.058(3) 0.098(4) 0.005(3) -0.009(3) -0.006(2)
C5 0.118(5) 0.161(7) 0.113(6) -0.017(5) 0.040(4) -0.031(5)
C6 0.108(5) 0.195(9) 0.165(8) 0.040(7) 0.019(5) -0.016(6)
C7 0.341(14) 0.098(6) 0.204(10) -0.039(6) 0.156(10) -0.062(7)
C8 0.142(6) 0.174(7) 0.128(6) -0.025(6) 0.014(5) -0.083(6)
C21 0.191(10) 0.133(7) 0.150(7) -0.014(6) -0.020(6) -0.044(7)
C22 0.146(8) 0.190(10) 0.222(10) -0.072(8) 0.020(8) 0.049(8)
C23 0.113(8) 0.273(15) 0.354(17) -0.022(13) -0.003(10) 0.072(9)
C24 0.093(5) 0.230(10) 0.203(9) -0.034(8) -0.035(6) 0.066(7)
C31 0.127(7) 0.399(17) 0.177(9) 0.129(10) -0.005(6) 0.060(9)
C32 0.149(9) 0.64(3) 0.184(10) 0.181(15) 0.018(8) 0.108(13)
C33 0.174(11) 0.54(3) 0.226(13) 0.205(15) 0.056(10) 0.068(14)
C34 0.229(11) 0.417(19) 0.121(7) 0.084(10) 0.054(7) 0.169(12)
C41 0.299(12) 0.100(6) 0.122(6) -0.001(5) 0.050(7) -0.010(7)
C42 0.380(16) 0.098(6) 0.151(8) -0.014(7) 0.090(9) 0.000(8)
C43 0.288(12) 0.091(6) 0.139(7) -0.028(6) -0.005(7) 0.013(7)
C44 0.321(13) 0.077(6) 0.149(8) 0.014(5) 0.050(8) 0.050(7)
C51 0.181(8) 0.228(10) 0.297(12) 0.161(10) -0.111(9) -0.063(8)
C52 0.229(11) 0.192(9) 0.252(11) 0.098(8) -0.126(9) -0.070(8)
C53 0.157(7) 0.161(8) 0.271(11) 0.064(8) -0.094(8) -0.021(6)
C54 0.111(6) 0.169(7) 0.255(10) 0.100(7) -0.033(6) -0.016(6)
C61 0.284(14) 0.377(19) 0.226(11) -0.149(12) 0.115(11) -0.216(15)
C62 0.262(17) 0.40(3) 0.335(18) -0.086(19) 0.129(14) -0.19(2)
C63 0.251(15) 0.114(8) 0.40(2) -0.047(10) 0.144(14) 0.020(10)
C64 0.376(17) 0.242(12) 0.144(7) -0.029(8) 0.086(9) -0.207(12)
B3 0.047(3) 0.048(3) 0.076(4) -0.003(3) 0.004(3) 0.010(3)
B4 0.052(3) 0.051(3) 0.074(3) 0.006(3) -0.007(3) -0.006(3)
B5 0.064(3) 0.048(3) 0.067(3) -0.003(3) -0.004(3) 0.005(3)
B6 0.046(3) 0.061(3) 0.073(4) 0.004(3) 0.006(3) -0.001(3)
B7 0.062(3) 0.061(4) 0.058(3) 0.000(3) 0.008(3) 0.005(3)
B8 0.059(3) 0.063(4) 0.077(4) 0.015(3) 0.002(3) -0.006(3)
B9 0.076(4) 0.050(3) 0.080(4) 0.010(3) -0.016(3) -0.013(3)
B10 0.060(3) 0.039(3) 0.077(4) 0.002(3) 0.000(3) 0.018(3)
B11 0.048(3) 0.055(3) 0.078(4) 0.005(3) -0.004(3) 0.007(3)
B12 0.076(4) 0.055(4) 0.076(4) 0.019(3) -0.011(3) -0.012(3)
Li1 0.058(4) 0.049(4) 0.070(4) 0.005(4) -0.012(3) -0.002(4)
Li3 0.063(5) 0.107(7) 0.085(5) 0.001(5) -0.003(4) 0.008(5)
Li2 0.079(5) 0.083(6) 0.088(6) 0.004(5) -0.015(4) -0.001(5)
Li4 0.100(6) 0.050(5) 0.103(6) 0.007(4) 0.002(5) 0.010(5)

loop_
_atom_type_symbol
_atom_type_description
_atom_type_scat_dispersion_real
_atom_type_scat_dispersion_imag
_atom_type_scat_source
C C 0.0033 0.0016 'International Tables Vol C Tables 4.2.6.8 and 6.1.1.4'
H H 0.0000 0.0000 'International Tables Vol C Tables 4.2.6.8 and 6.1.1.4'
Li Li -0.0003 0.0001 'International Tables Vol C Tables 4.2.6.8 and 6.1.1.4'
B B 0.0013 0.0007 'International Tables Vol C Tables 4.2.6.8 and 6.1.1.4'
O O 0.0106 0.0060 'International Tables Vol C Tables 4.2.6.8 and 6.1.1.4'

loop_
_geom_angle_atom_site_label_1
_geom_angle_atom_site_label_2
_geom_angle_atom_site_label_3
_geom_angle
_geom_angle_site_symmetry_1
_geom_angle_site_symmetry_3
C8 O1 C5 106.7(5) . .
C8 O1 Li3 125.4(4) . .
C5 O1 Li3 123.0(4) . .
C21 O2 C24 101.2(7) . .
C21 O2 Li3 129.4(6) . .
C24 O2 Li3 120.8(6) . .
C31 O3 C34 105.3(6) . .
C31 O3 Li2 130.3(6) . .
C34 O3 Li2 122.8(6) . .
C44 O4 C41 106.6(5) . .
C44 O4 Li4 130.5(5) . .
C41 O4 Li4 121.7(5) . .
C51 O5 C54 106.7(6) . .
C51 O5 Li4 129.8(5) . .
C54 O5 Li4 123.4(4) . .
C61 O6 C64 104.5(6) . .
C61 O6 Li4 130.8(6) . .
C64 O6 Li4 121.6(5) . .
C3 C1 C2 112.8(3) . .
C3 C1 B11 119.1(3) . .
C2 C1 B11 111.1(3) . .
C3 C1 B6 116.6(4) . .
C2 C1 B6 122.5(3) . .
B11 C1 B6 67.2(3) . .
C3 C1 Li1 108.9(3) . .
C2 C1 Li1 69.7(3) . .
B11 C1 Li1 124.8(3) . .
B6 C1 Li1 68.0(3) . .
C3 C1 Li2 94.9(3) . .
C2 C1 Li2 70.4(3) . .
B11 C1 Li2 63.4(3) . .
B6 C1 Li2 129.9(3) . .
Li1 C1 Li2 139.0(3) . .
C4 C2 C1 112.8(3) . .
C4 C2 B7 120.2(4) . .
C1 C2 B7 111.4(3) . .
C4 C2 B3 115.8(4) . .
C1 C2 B3 122.9(4) . .
B7 C2 B3 66.4(3) . .
C4 C2 Li1 107.1(3) . .
C1 C2 Li1 70.6(3) . .
B7 C2 Li1 124.4(3) . .
B3 C2 Li1 67.9(3) . .
C4 C2 Li2 96.3(3) . .
C1 C2 Li2 70.3(3) . .
B7 C2 Li2 63.8(3) . .
B3 C2 Li2 129.4(3) . .
Li1 C2 Li2 139.7(4) . .
C11 C4 C2 110.4(4) . .
C16 C11 C12 119.9(5) . .
C16 C11 C4 117.1(5) . .
C12 C11 C4 122.8(6) . .
C16 C11 Li2 74.0(3) . .
C12 C11 Li2 104.7(4) . .
C4 C11 Li2 86.4(3) . .
C13 C12 C11 120.4(6) . .
C14 C13 C12 120.2(7) . .
C13 C14 C15 121.2(6) . .
C16 C15 C14 119.8(6) . .
C11 C16 C15 118.5(5) . .
C11 C16 C3 116.7(4) . .
C15 C16 C3 124.8(5) . .
C11 C16 Li2 74.8(3) . .
C15 C16 Li2 105.4(4) . .
C3 C16 Li2 85.9(3) . .
C16 C3 C1 111.5(4) . .
O1 C5 C6 110.0(6) . .
C7 C6 C5 104.6(7) . .
C6 C7 C8 108.0(7) . .
O1 C8 C7 105.3(7) . .
O2 C21 C22 109.4(8) . .
C21 C22 C23 103.1(8) . .
C24 C23 C22 99.5(8) . .
O2 C24 C23 114.0(8) . .
O3 C31 C32 105.5(7) . .
C33 C32 C31 108.6(9) . .
C32 C33 C34 105.6(10) . .
O3 C34 C33 111.4(9) . .
C42 C41 O4 109.4(6) . .
C41 C42 C43 107.0(7) . .
C44 C43 C42 107.6(7) . .
O4 C44 C43 109.0(7) . .
O5 C51 C52 112.4(7) . .
C51 C52 C53 104.5(7) . .
C54 C53 C52 105.7(7) . .
O5 C54 C53 109.2(7) . .
O6 C61 C62 112.3(9) . .
C63 C62 C61 101.8(14) . .
C62 C63 C64 104.8(14) . .
O6 C64 C63 101.6(8) . .
C2 B3 B4 120.6(4) . .
C2 B3 B8 106.5(4) . .
B4 B3 B8 61.4(3) . .
C2 B3 B7 56.0(3) . .
B4 B3 B7 110.4(4) . .
B8 B3 B7 57.6(3) . .
C2 B3 Li1 69.6(3) . .
B4 B3 Li1 71.5(3) . .
B8 B3 Li1 121.7(4) . .
B7 B3 Li1 117.3(4) . .
C2 B3 Li3 140.9(4) . 2_776
B4 B3 Li3 74.1(3) . 2_776
B8 B3 Li3 111.9(4) . 2_776
B7 B3 Li3 158.7(4) . 2_776
Li1 B3 Li3 84.0(3) . 2_776
B3 B4 B9 109.6(4) . .
B3 B4 B5 116.9(4) . .
B9 B4 B5 60.3(3) . .
B3 B4 B8 60.5(3) . .
B9 B4 B8 58.3(3) . .
B5 B4 B8 109.7(4) . .
B3 B4 Li1 64.7(3) . .
B9 B4 Li1 117.4(3) . .
B5 B4 Li1 68.5(3) . .
B8 B4 Li1 115.4(3) . .
B3 B4 Li1 122.1(3) . 2_776
B9 B4 Li1 120.3(4) . 2_776
B5 B4 Li1 70.5(3) . 2_776
B8 B4 Li1 177.2(4) . 2_776
Li1 B4 Li1 67.3(3) . 2_776
B3 B4 Li3 66.1(3) . 2_776
B9 B4 Li3 160.3(4) . 2_776
B5 B4 Li3 139.3(3) . 2_776
B8 B4 Li3 106.0(4) . 2_776
Li1 B4 Li3 79.1(3) . 2_776
Li1 B4 Li3 74.8(3) 2_776 2_776
B6 B5 B4 115.9(4) . .
B6 B5 B9 109.7(4) . .
B4 B5 B9 59.8(3) . .
B6 B5 B10 60.7(3) . .
B4 B5 B10 109.2(4) . .
B9 B5 B10 58.6(3) . .
B6 B5 Li1 64.1(3) . .
B4 B5 Li1 67.8(3) . .
B9 B5 Li1 116.4(4) . .
B10 B5 Li1 114.8(3) . .
B6 B5 Li1 122.5(3) . 2_776
B4 B5 Li1 67.4(3) . 2_776
B9 B5 Li1 117.3(3) . 2_776
B10 B5 Li1 176.0(4) . 2_776
Li1 B5 Li1 66.3(3) . 2_776
B6 B5 Li3 64.6(3) . .
B4 B5 Li3 134.2(3) . .
B9 B5 Li3 165.9(4) . .
B10 B5 Li3 108.9(3) . .
Li1 B5 Li3 73.7(3) . .
Li1 B5 Li3 75.1(3) 2_776 .
C1 B6 B5 120.8(4) . .
C1 B6 B11 55.5(3) . .
B5 B6 B11 110.1(4) . .
C1 B6 B10 106.1(4) . .
B5 B6 B10 60.4(3) . .
B11 B6 B10 57.9(3) . .
C1 B6 Li1 70.3(3) . .
B5 B6 Li1 71.3(3) . .
B11 B6 Li1 117.2(4) . .
B10 B6 Li1 120.5(3) . .
C1 B6 Li3 135.8(4) . .
B5 B6 Li3 76.1(3) . .
B11 B6 Li3 163.2(4) . .
B10 B6 Li3 117.0(4) . .
Li1 B6 Li3 79.5(3) . .
C2 B7 B8 110.7(4) . .
C2 B7 B3 57.7(3) . .
B8 B7 B3 60.8(3) . .
C2 B7 B12 106.9(4) . .
B8 B7 B12 62.9(3) . .
B3 B7 B12 105.5(4) . .
C2 B7 Li2 74.2(3) . .
B8 B7 Li2 141.9(5) . .
B3 B7 Li2 131.1(4) . .
B12 B7 Li2 79.3(4) . .
B7 B8 B9 117.5(4) . .
B7 B8 B3 61.6(3) . .
B9 B8 B3 109.4(4) . .
B7 B8 B4 111.1(4) . .
B9 B8 B4 60.4(3) . .
B3 B8 B4 58.2(3) . .
B7 B8 B12 61.8(3) . .
B9 B8 B12 63.0(3) . .
B3 B8 B12 105.3(3) . .
B4 B8 B12 106.0(4) . .
B8 B9 B10 116.6(4) . .
B8 B9 B4 61.4(3) . .
B10 B9 B4 111.3(3) . .
B8 B9 B5 111.8(4) . .
B10 B9 B5 61.1(3) . .
B4 B9 B5 59.8(3) . .
B8 B9 B12 61.8(3) . .
B10 B9 B12 61.6(3) . .
B4 B9 B12 105.8(4) . .
B5 B9 B12 105.8(3) . .
B8 B9 Li4 109.5(3) . .
B10 B9 Li4 75.6(3) . .
B4 B9 Li4 170.1(4) . .
B5 B9 Li4 129.8(4) . .
B12 B9 Li4 70.7(3) . .
B11 B10 B9 117.7(4) . .
B11 B10 B5 111.0(4) . .
B9 B10 B5 60.3(3) . .
B11 B10 B6 60.5(3) . .
B9 B10 B6 109.6(4) . .
B5 B10 B6 58.9(3) . .
B11 B10 B12 62.7(3) . .
B9 B10 B12 62.6(3) . .
B5 B10 B12 105.9(4) . .
B6 B10 B12 105.2(4) . .
B11 B10 Li4 115.0(3) . .
B9 B10 Li4 66.0(3) . .
B5 B10 Li4 120.6(3) . .
B6 B10 Li4 172.2(4) . .
B12 B10 Li4 67.1(3) . .
C1 B11 B10 110.9(4) . .
C1 B11 B6 57.3(3) . .
B10 B11 B6 61.6(3) . .
C1 B11 B12 107.1(4) . .
B10 B11 B12 62.0(3) . .
B6 B11 B12 105.5(3) . .
C1 B11 Li2 75.2(3) . .
B10 B11 Li2 140.8(4) . .
B6 B11 Li2 131.7(4) . .
B12 B11 Li2 79.1(3) . .
B7 B12 B10 126.8(4) . .
B7 B12 B8 55.3(3) . .
B10 B12 B8 105.6(3) . .
B7 B12 B11 94.2(3) . .
B10 B12 B11 55.3(3) . .
B8 B12 B11 126.5(4) . .
B7 B12 B9 104.8(4) . .
B10 B12 B9 55.8(3) . .
B8 B12 B9 55.2(3) . .
B11 B12 B9 105.2(4) . .
B7 B12 Li2 56.0(3) . .
B10 B12 Li2 110.3(3) . .
B8 B12 Li2 111.1(4) . .
B11 B12 Li2 55.2(3) . .
B9 B12 Li2 146.2(3) . .
B7 B12 Li4 152.0(4) . .
B10 B12 Li4 72.4(3) . .
B8 B12 Li4 102.8(3) . .
B11 B12 Li4 113.7(4) . .
B9 B12 Li4 67.1(3) . .
Li2 B12 Li4 143.2(3) . .
B3 Li1 B6 94.6(3) . .
B3 Li1 C2 42.5(2) . .
B6 Li1 C2 75.7(3) . .
B3 Li1 C1 76.3(3) . .
B6 Li1 C1 41.7(2) . .
C2 Li1 C1 39.77(18) . .
B3 Li1 B4 43.8(2) . .
B6 Li1 B4 80.6(3) . .
C2 Li1 B4 78.0(3) . .
C1 Li1 B4 92.7(3) . .
B3 Li1 B5 79.9(3) . .
B6 Li1 B5 44.6(2) . .
C2 Li1 B5 92.6(3) . .
C1 Li1 B5 78.0(3) . .
B4 Li1 B5 43.7(2) . .
B3 Li1 B4 144.2(3) . 2_776
B6 Li1 B4 108.8(3) . 2_776
C2 Li1 B4 168.7(3) . 2_776
C1 Li1 B4 138.7(3) . 2_776
B4 Li1 B4 112.7(3) . 2_776
B5 Li1 B4 97.8(3) . 2_776
B3 Li1 B5 105.9(3) . 2_776
B6 Li1 B5 147.3(4) . 2_776
C2 Li1 B5 136.0(4) . 2_776
C1 Li1 B5 168.3(4) . 2_776
B4 Li1 B5 96.7(3) . 2_776
B5 Li1 B5 113.7(3) . 2_776
B4 Li1 B5 42.2(2) 2_776 2_776
B3 Li1 Li1 95.6(4) . 2_776
B6 Li1 Li1 98.5(4) . 2_776
C2 Li1 Li1 135.4(4) . 2_776
C1 Li1 Li1 136.7(4) . 2_776
B4 Li1 Li1 57.5(3) . 2_776
B5 Li1 Li1 58.7(3) . 2_776
B4 Li1 Li1 55.2(3) 2_776 2_776
B5 Li1 Li1 55.0(3) 2_776 2_776
B3 Li1 Li3 137.7(4) . .
B6 Li1 Li3 53.9(3) . .
C2 Li1 Li3 129.0(3) . .
C1 Li1 Li3 90.6(3) . .
B4 Li1 Li3 98.4(3) . .
B5 Li1 Li3 57.9(3) . .
B4 Li1 Li3 55.0(2) 2_776 .
B5 Li1 Li3 94.9(3) 2_776 .
Li1 Li1 Li3 66.8(3) 2_776 .
B3 Li1 Li3 50.8(2) . 2_776
B6 Li1 Li3 134.0(3) . 2_776
C2 Li1 Li3 89.5(3) . 2_776
C1 Li1 Li3 127.0(3) . 2_776
B4 Li1 Li3 53.6(2) . 2_776
B5 Li1 Li3 94.3(3) . 2_776
B4 Li1 Li3 94.2(3) 2_776 2_776
B5 Li1 Li3 55.5(2) 2_776 2_776
Li1 Li1 Li3 62.6(3) 2_776 2_776
Li3 Li1 Li3 129.4(2) . 2_776
O1 Li3 O2 84.3(4) . .
O1 Li3 B3 107.0(4) . 2_776
O2 Li3 B3 111.0(4) . 2_776
O1 Li3 B6 117.9(4) . .
O2 Li3 B6 104.2(4) . .
B3 Li3 B6 124.7(4) 2_776 .
O1 Li3 B4 103.7(4) . 2_776
O2 Li3 B4 150.8(4) . 2_776
B3 Li3 B4 39.8(2) 2_776 2_776
B6 Li3 B4 96.8(3) . 2_776
O1 Li3 B5 156.9(4) . .
O2 Li3 B5 97.0(4) . .
B3 Li3 B5 94.1(3) 2_776 .
B6 Li3 B5 39.4(2) . .
B4 Li3 B5 86.4(3) 2_776 .
O1 Li3 Li1 124.4(4) . .
O2 Li3 Li1 144.7(4) . .
B3 Li3 Li1 82.1(3) 2_776 .
B6 Li3 Li1 46.7(2) . .
B4 Li3 Li1 50.2(2) 2_776 .
B5 Li3 Li1 48.4(2) . .
O1 Li3 Li1 149.0(4) . 2_776
O2 Li3 Li1 115.8(4) . 2_776
B3 Li3 Li1 45.2(2) 2_776 2_776
B6 Li3 Li1 81.6(3) . 2_776
B4 Li3 Li1 47.3(2) 2_776 2_776
B5 Li3 Li1 49.3(2) . 2_776
Li1 Li3 Li1 50.6(3) . 2_776
O3 Li2 B11 127.7(5) . .
O3 Li2 B7 128.3(5) . .
B11 Li2 B7 78.2(3) . .
O3 Li2 C1 159.0(5) . .
B11 Li2 C1 41.5(2) . .
B7 Li2 C1 71.4(3) . .
O3 Li2 C2 160.3(5) . .
B11 Li2 C2 70.9(3) . .
B7 Li2 C2 42.0(2) . .
C1 Li2 C2 39.24(19) . .
O3 Li2 B12 117.6(4) . .
B11 Li2 B12 45.8(2) . .
B7 Li2 B12 44.7(3) . .
C1 Li2 B12 69.4(3) . .
C2 Li2 B12 69.1(3) . .
O3 Li2 C16 108.9(4) . .
B11 Li2 C16 93.0(3) . .
B7 Li2 C16 113.6(4) . .
C1 Li2 C16 61.3(2) . .
C2 Li2 C16 72.6(3) . .
B12 Li2 C16 130.7(4) . .
O3 Li2 C11 109.7(4) . .
B11 Li2 C11 112.7(4) . .
B7 Li2 C11 93.2(3) . .
C1 Li2 C11 72.3(3) . .
C2 Li2 C11 61.0(2) . .
B12 Li2 C11 130.1(3) . .
C16 Li2 C11 31.20(18) . .
O6 Li4 O4 98.4(4) . .
O6 Li4 O5 98.7(4) . .
O4 Li4 O5 96.4(4) . .
O6 Li4 B9 109.0(4) . .
O4 Li4 B9 105.8(4) . .
O5 Li4 B9 141.0(4) . .
O6 Li4 B12 106.4(4) . .
O4 Li4 B12 144.5(4) . .
O5 Li4 B12 104.3(4) . .
B9 Li4 B12 42.2(2) . .
O6 Li4 B10 143.2(4) . .
O4 Li4 B10 106.5(4) . .
O5 Li4 B10 104.9(4) . .
B9 Li4 B10 38.4(2) . .
B12 Li4 B10 40.5(2) . .

loop_
_geom_bond_atom_site_label_1
_geom_bond_atom_site_label_2
_geom_bond_distance
_geom_bond_site_symmetry_2
O1 C8 1.405(6) .
O1 C5 1.422(7) .
O1 Li3 2.038(9) .
O2 C21 1.393(7) .
O2 C24 1.423(8) .
O2 Li3 2.228(11) .
O3 C31 1.344(8) .
O3 C34 1.356(9) .
O3 Li2 1.890(9) .
O4 C44 1.412(7) .
O4 C41 1.432(7) .
O4 Li4 2.042(10) .
O5 C51 1.366(8) .
O5 C54 1.407(7) .
O5 Li4 2.074(10) .
O6 C61 1.311(9) .
O6 C64 1.411(10) .
O6 Li4 2.037(9) .
C1 C3 1.551(5) .
C1 C2 1.562(6) .
C1 B11 1.592(6) .
C1 B6 1.626(7) .
C1 Li1 2.303(7) .
C1 Li2 2.325(9) .
C2 C4 1.545(6) .
C2 B7 1.618(6) .
C2 B3 1.651(6) .
C2 Li1 2.290(8) .
C2 Li2 2.327(9) .
C4 C11 1.517(6) .
C11 C16 1.398(7) .
C11 C12 1.407(7) .
C11 Li2 2.605(10) .
C12 C13 1.402(8) .
C13 C14 1.329(9) .
C14 C15 1.421(8) .
C15 C16 1.411(7) .
C16 C3 1.496(7) .
C16 Li2 2.595(9) .
C5 C6 1.456(10) .
C6 C7 1.431(10) .
C7 C8 1.495(10) .
C21 C22 1.493(10) .
C22 C23 1.533(13) .
C23 C24 1.515(12) .
C31 C32 1.489(13) .
C32 C33 1.291(12) .
C33 C34 1.381(13) .
C41 C42 1.415(9) .
C42 C43 1.434(10) .
C43 C44 1.427(9) .
C51 C52 1.444(10) .
C52 C53 1.466(11) .
C53 C54 1.466(10) .
C61 C62 1.448(14) .
C62 C63 1.263(16) .
C63 C64 1.525(17) .
B3 B4 1.733(7) .
B3 B8 1.775(7) .
B3 B7 1.789(7) .
B3 Li1 2.265(8) .
B3 Li3 2.475(9) 2_776
B4 B9 1.774(7) .
B4 B5 1.774(8) .
B4 B8 1.790(7) .
B4 Li1 2.376(8) .
B4 Li1 2.440(8) 2_776
B4 Li3 2.603(10) 2_776
B5 B6 1.770(7) .
B5 B9 1.783(7) .
B5 B10 1.798(7) .
B5 Li1 2.388(9) .
B5 Li1 2.492(8) 2_776
B5 Li3 2.708(10) .
B6 B11 1.782(7) .
B6 B10 1.802(7) .
B6 Li1 2.269(8) .
B6 Li3 2.519(10) .
B7 B8 1.718(8) .
B7 B12 1.843(9) .
B7 Li2 2.170(9) .
B8 B9 1.735(9) .
B8 B12 1.861(8) .
B9 B10 1.754(8) .
B9 B12 1.883(8) .
B9 Li4 2.580(9) .
B10 B11 1.735(8) .
B10 B12 1.865(8) .
B10 Li4 2.737(9) .
B11 B12 1.877(7) .
B11 Li2 2.150(10) .
B12 Li2 2.572(10) .
B12 Li4 2.645(10) .
Li1 B4 2.440(8) 2_776
Li1 B5 2.492(8) 2_776
Li1 Li1 2.671(13) 2_776
Li1 Li3 3.067(12) .
Li1 Li3 3.175(11) 2_776
Li3 B3 2.475(9) 2_776
Li3 B4 2.603(10) 2_776
Li3 Li1 3.175(11) 2_776
